data_7155650
loop_
_publ_author_name
'Parisi, Giovanna'
'Degennaro, Leonardo'
'Carlucci, Claudia'
'de Candia, Modesto'
'Mastrorilli, Pietro'
'Roller, Alexander'
'Holzer, Wolfgang'
'Altomare, Cosimo Damiano'
'Pace, Vittorio'
'Luisi, Renzo'

_publ_section_title
;
 A Greener and Efficient Access to Substituted Four- and Six-membered
 Sulfur-bearing Heterocycles
;
_journal_name_full 'Org. Biomol. Chem.'
_journal_paper_doi 10.1039/C7OB00846E
_journal_year 2017
_chemical_formula_moiety 'C19 H12 F6 O4 S'
_chemical_formula_sum 'C19 H12 F6 O4 S'
_chemical_formula_weight 450.35
_chemical_name_systematic (1,1-dioxido-2,4-thietanediyl)bis{[4-(trifluoromethyl)phenyl]}
_space_group_crystal_system monoclinic
_space_group_IT_number 14
_space_group_name_Hall '-P 2yn'
_space_group_name_H-M_alt 'P 1 21/n 1'
_symmetry_cell_setting monoclinic
_symmetry_Int_Tables_number 14
_symmetry_space_group_name_Hall '-P 2yn'
_symmetry_space_group_name_H-M 'P 1 21/n 1'
_atom_sites_solution_hydrogens geom
_atom_sites_solution_primary direct
_audit_creation_date 2017-03-21
_audit_creation_method
;
Olex2 1.2
(compiled 2017.03.02 svn.r3394 for OlexSys, GUI svn.r5324)
;
_audit_update_record
;
2017-03-31 deposited with the CCDC.
2017-05-17 downloaded from the CCDC.
;
_cell_angle_alpha 90
_cell_angle_beta 103.572(4)
_cell_angle_gamma 90
_cell_formula_units_Z 4
_cell_length_a 6.9602(6)
_cell_length_b 31.951(3)
_cell_length_c 8.3374(7)
_cell_measurement_reflns_used 9477
_cell_measurement_temperature 130.0
_cell_measurement_theta_max 30.023
_cell_measurement_theta_min 2.550
_cell_volume 1802.3(3)
_computing_cell_refinement 'APEX2 v2011.2-0'
_computing_data_collection 'APEX2 v2011.2-0'
_computing_data_reduction 'APEX2 v2011.2-0'
_computing_molecular_graphics 'Olex2 (Dolomanov et al., 2009)'
_computing_publication_material 'Olex2 (Dolomanov et al., 2009)'
_computing_structure_refinement 'XL (Sheldrick, 2008)'
_computing_structure_solution 'XS (Sheldrick, 2008)'
_diffrn_ambient_temperature 130.0
_diffrn_measured_fraction_theta_full 0.999
_diffrn_measured_fraction_theta_max 0.995
_diffrn_measurement_device_type 'Bruker APEX-II CCD'
_diffrn_measurement_method '\f and \w scans'
_diffrn_radiation_monochromator graphite
_diffrn_radiation_probe x-ray
_diffrn_radiation_type MoK\a
_diffrn_radiation_wavelength 0.71073
_diffrn_reflns_av_R_equivalents 0.0338
_diffrn_reflns_av_unetI/netI 0.0154
_diffrn_reflns_Laue_measured_fraction_full 0.999
_diffrn_reflns_Laue_measured_fraction_max 0.995
_diffrn_reflns_limit_h_max 9
_diffrn_reflns_limit_h_min -9
_diffrn_reflns_limit_k_max 45
_diffrn_reflns_limit_k_min -45
_diffrn_reflns_limit_l_max 11
_diffrn_reflns_limit_l_min -11
_diffrn_reflns_number 64267
_diffrn_reflns_point_group_measured_fraction_full 0.999
_diffrn_reflns_point_group_measured_fraction_max 0.995
_diffrn_reflns_theta_full 25.242
_diffrn_reflns_theta_max 30.160
_diffrn_reflns_theta_min 1.275
_diffrn_source 'sealed  X-ray tube'
_diffrn_source_type 'Incoatec IuSMo'
_diffrn_standards_number 0
_exptl_absorpt_coefficient_mu 0.266
_exptl_absorpt_correction_T_max 0.7460
_exptl_absorpt_correction_T_min 0.6835
_exptl_absorpt_correction_type multi-scan
_exptl_absorpt_process_details
;
SADABS-2008/1 (Bruker,2008) was used for absorption correction. 
wR2(int) was 0.0938 before and 0.0473 after correction. 
The Ratio of minimum to maximum transmission is 0.9162. 
The \l/2 correction factor is 0.0015.
;
_exptl_crystal_colour 'clear colourless'
_exptl_crystal_colour_lustre clear
_exptl_crystal_colour_primary colourless
_exptl_crystal_density_diffrn 1.660
_exptl_crystal_description block
_exptl_crystal_F_000 912
_exptl_crystal_size_max 0.45
_exptl_crystal_size_mid 0.4
_exptl_crystal_size_min 0.37
_refine_diff_density_max 0.623
_refine_diff_density_min -0.465
_refine_diff_density_rms 0.066
_refine_ls_extinction_method none
_refine_ls_goodness_of_fit_ref 1.097
_refine_ls_hydrogen_treatment constr
_refine_ls_matrix_type full
_refine_ls_number_parameters 271
_refine_ls_number_reflns 5306
_refine_ls_number_restraints 0
_refine_ls_restrained_S_all 1.097
_refine_ls_R_factor_all 0.0534
_refine_ls_R_factor_gt 0.0486
_refine_ls_shift/su_max 0.001
_refine_ls_shift/su_mean 0.000
_refine_ls_structure_factor_coef Fsqd
_refine_ls_weighting_details 'w=1/[\s^2^(Fo^2^)+(0.0503P)^2^+1.7882P] where P=(Fo^2^+2Fc^2^)/3'
_refine_ls_weighting_scheme calc
_refine_ls_wR_factor_gt 0.1253
_refine_ls_wR_factor_ref 0.1283
_reflns_Friedel_coverage 0.000
_reflns_number_gt 4783
_reflns_number_total 5306
_reflns_threshold_expression 'I > 2\s(I)'
_cod_data_source_file c7ob00846e2.cif
_cod_data_source_block vipabag1_p21n
_cod_original_sg_symbol_H-M 'P 21/n'
_cod_database_code 7155650
_shelxl_version_number 2013-3
_shelx_space_group_comment
;
The symmetry employed for this shelxl refinement is uniquely defined
by the following loop, which should always be used as a source of
symmetry information in preference to the above space-group names.
They are only intended as comments.
;
_shelx_estimated_absorpt_t_max 0.908
_shelx_estimated_absorpt_t_min 0.890

loop_
_space_group_symop_operation_xyz
'x, y, z'
'-x+1/2, y+1/2, -z+1/2'
'-x, -y, -z'
'x-1/2, -y-1/2, z-1/2'

loop_
_atom_site_label
_atom_site_type_symbol
_atom_site_fract_x
_atom_site_fract_y
_atom_site_fract_z
_atom_site_U_iso_or_equiv
_atom_site_adp_type
_atom_site_occupancy
_atom_site_site_symmetry_order
_atom_site_calc_flag
_atom_site_refinement_flags_posn
S1 S 0.85192(5) 0.22886(2) 0.02759(5) 0.01776(10) Uani 1 1 d .
F1 F 1.2439(2) 0.02022(5) -0.1263(2) 0.0652(5) Uani 1 1 d .
F2 F 1.0874(4) 0.03616(6) -0.3670(2) 0.0789(7) Uani 1 1 d .
F3 F 0.9749(2) -0.01017(4) -0.2316(3) 0.0636(5) Uani 1 1 d .
F4 F 1.25234(19) 0.42097(4) -0.1705(2) 0.0476(4) Uani 1 1 d .
F5 F 0.9734(2) 0.44564(5) -0.29554(18) 0.0495(4) Uani 1 1 d .
F6 F 1.1048(3) 0.46651(4) -0.0538(2) 0.0569(4) Uani 1 1 d .
O1 O 0.72168(19) 0.23301(4) -0.13330(15) 0.0280(3) Uani 1 1 d .
O2 O 1.06030(17) 0.22771(4) 0.04074(16) 0.0240(2) Uani 1 1 d .
O3 O 0.4609(2) 0.15419(5) 0.0124(3) 0.0487(5) Uani 1 1 d .
O4 O 0.4763(2) 0.30270(5) 0.0665(2) 0.0414(4) Uani 1 1 d .
C1 C 0.7539(2) 0.18969(5) 0.1433(2) 0.0210(3) Uani 1 1 d .
H1 H 0.8603 0.1781 0.2347 0.025 Uiso 1 1 calc R
C2 C 0.6377(3) 0.22468(5) 0.2076(2) 0.0234(3) Uani 1 1 d .
H2A H 0.6429 0.2217 0.3268 0.028 Uiso 1 1 calc R
H2B H 0.4985 0.2263 0.1444 0.028 Uiso 1 1 calc R
C3 C 0.7626(2) 0.26203(5) 0.1713(2) 0.0195(3) Uani 1 1 d .
H3 H 0.8707 0.2692 0.2695 0.023 Uiso 1 1 calc R
C4 C 0.6396(3) 0.15474(5) 0.0399(2) 0.0265(3) Uani 1 1 d .
C5 C 0.7534(2) 0.12235(5) -0.0270(2) 0.0228(3) Uani 1 1 d .
C6 C 0.9563(3) 0.12560(5) -0.0125(3) 0.0277(4) Uani 1 1 d .
H6 H 1.0266 0.1491 0.0413 0.033 Uiso 1 1 calc R
C7 C 1.0559(3) 0.09457(6) -0.0765(3) 0.0296(4) Uani 1 1 d .
H7 H 1.1939 0.0971 -0.0687 0.036 Uiso 1 1 calc R
C8 C 0.9533(3) 0.05989(5) -0.1520(2) 0.0242(3) Uani 1 1 d .
C9 C 0.7515(3) 0.05619(6) -0.1665(2) 0.0279(4) Uani 1 1 d .
H9 H 0.6821 0.0323 -0.2179 0.033 Uiso 1 1 calc R
C10 C 0.6526(3) 0.08756(6) -0.1055(2) 0.0278(4) Uani 1 1 d .
H10 H 0.5139 0.0854 -0.1172 0.033 Uiso 1 1 calc R
C11 C 1.0640(3) 0.02664(6) -0.2198(3) 0.0306(4) Uani 1 1 d .
C12 C 0.6550(2) 0.30082(5) 0.0931(2) 0.0240(3) Uani 1 1 d .
C13 C 0.7736(2) 0.33516(5) 0.0423(2) 0.0213(3) Uani 1 1 d .
C14 C 0.9777(2) 0.33268(5) 0.0615(2) 0.0215(3) Uani 1 1 d .
H14 H 1.0487 0.3094 0.1163 0.026 Uiso 1 1 calc R
C15 C 1.0770(2) 0.36436(5) 0.0003(2) 0.0231(3) Uani 1 1 d .
H15 H 1.2161 0.3627 0.0129 0.028 Uiso 1 1 calc R
C16 C 0.9729(2) 0.39841(5) -0.0791(2) 0.0221(3) Uani 1 1 d .
C17 C 0.7704(3) 0.40177(6) -0.0951(3) 0.0295(4) Uani 1 1 d .
H17 H 0.7003 0.4255 -0.1471 0.035 Uiso 1 1 calc R
C18 C 0.6722(3) 0.37020(6) -0.0343(3) 0.0299(4) Uani 1 1 d .
H18 H 0.5336 0.3723 -0.0448 0.036 Uiso 1 1 calc R
C19 C 1.0767(3) 0.43263(5) -0.1482(2) 0.0273(3) Uani 1 1 d .

loop_
_atom_site_aniso_label
_atom_site_aniso_U_11
_atom_site_aniso_U_22
_atom_site_aniso_U_33
_atom_site_aniso_U_23
_atom_site_aniso_U_13
_atom_site_aniso_U_12
S1 0.01628(17) 0.01948(18) 0.01730(17) -0.00005(13) 0.00354(13) -0.00098(12)
F1 0.0413(8) 0.0553(9) 0.0890(13) -0.0349(9) -0.0049(8) 0.0187(7)
F2 0.1342(18) 0.0613(11) 0.0636(11) 0.0126(8) 0.0681(12) 0.0412(11)
F3 0.0572(9) 0.0258(6) 0.1173(15) -0.0284(8) 0.0400(10) -0.0102(6)
F4 0.0330(6) 0.0397(7) 0.0775(10) 0.0230(7) 0.0277(7) 0.0069(5)
F5 0.0452(8) 0.0555(9) 0.0458(8) 0.0274(7) 0.0066(6) -0.0035(6)
F6 0.0928(12) 0.0272(6) 0.0608(10) -0.0094(6) 0.0383(9) -0.0206(7)
O1 0.0264(6) 0.0369(7) 0.0183(6) 0.0008(5) 0.0005(5) 0.0000(5)
O2 0.0184(5) 0.0233(6) 0.0312(6) -0.0026(5) 0.0074(5) -0.0015(4)
O3 0.0236(7) 0.0380(8) 0.0885(14) -0.0281(8) 0.0210(8) -0.0081(6)
O4 0.0200(6) 0.0313(7) 0.0733(11) 0.0172(7) 0.0116(7) 0.0039(5)
C1 0.0230(7) 0.0188(7) 0.0225(7) 0.0005(5) 0.0083(6) -0.0005(5)
C2 0.0271(8) 0.0195(7) 0.0271(8) 0.0000(6) 0.0135(6) 0.0006(6)
C3 0.0204(7) 0.0181(7) 0.0203(7) -0.0009(5) 0.0051(5) 0.0012(5)
C4 0.0237(8) 0.0205(7) 0.0377(9) -0.0048(7) 0.0123(7) -0.0034(6)
C5 0.0229(7) 0.0183(7) 0.0287(8) -0.0029(6) 0.0091(6) -0.0032(6)
C6 0.0218(8) 0.0211(7) 0.0407(10) -0.0091(7) 0.0083(7) -0.0034(6)
C7 0.0215(8) 0.0238(8) 0.0449(11) -0.0083(7) 0.0105(7) -0.0020(6)
C8 0.0273(8) 0.0188(7) 0.0279(8) -0.0027(6) 0.0095(6) -0.0008(6)
C9 0.0293(8) 0.0219(8) 0.0344(9) -0.0077(7) 0.0111(7) -0.0073(6)
C10 0.0224(8) 0.0244(8) 0.0385(10) -0.0077(7) 0.0114(7) -0.0070(6)
C11 0.0322(9) 0.0221(8) 0.0396(10) -0.0062(7) 0.0125(8) -0.0010(7)
C12 0.0204(7) 0.0208(7) 0.0312(8) 0.0027(6) 0.0064(6) 0.0023(6)
C13 0.0195(7) 0.0178(7) 0.0266(8) 0.0017(6) 0.0051(6) 0.0022(5)
C14 0.0186(7) 0.0186(7) 0.0262(8) 0.0031(6) 0.0031(6) 0.0032(5)
C15 0.0180(7) 0.0222(7) 0.0292(8) 0.0025(6) 0.0059(6) 0.0021(6)
C16 0.0234(7) 0.0183(7) 0.0254(8) 0.0010(6) 0.0072(6) 0.0020(6)
C17 0.0239(8) 0.0216(8) 0.0431(10) 0.0101(7) 0.0081(7) 0.0079(6)
C18 0.0181(7) 0.0249(8) 0.0473(11) 0.0087(8) 0.0090(7) 0.0062(6)
C19 0.0282(8) 0.0214(8) 0.0336(9) 0.0048(6) 0.0100(7) 0.0024(6)

loop_
_atom_type_symbol
_atom_type_description
_atom_type_scat_dispersion_real
_atom_type_scat_dispersion_imag
_atom_type_scat_source
C C 0.0033 0.0016 'International Tables Vol C Tables 4.2.6.8 and 6.1.1.4'
H H 0.0000 0.0000 'International Tables Vol C Tables 4.2.6.8 and 6.1.1.4'
F F 0.0171 0.0103 'International Tables Vol C Tables 4.2.6.8 and 6.1.1.4'
O O 0.0106 0.0060 'International Tables Vol C Tables 4.2.6.8 and 6.1.1.4'
S S 0.1246 0.1234 'International Tables Vol C Tables 4.2.6.8 and 6.1.1.4'

loop_
_geom_angle_atom_site_label_1
_geom_angle_atom_site_label_2
_geom_angle_atom_site_label_3
_geom_angle
O1 S1 C1 109.10(8)
O1 S1 C3 108.87(8)
O2 S1 O1 118.70(8)
O2 S1 C1 116.37(8)
O2 S1 C3 117.59(7)
C1 S1 C3 79.71(7)
C2 C1 S1 88.74(10)
C4 C1 S1 114.77(12)
C4 C1 C2 118.79(14)
C1 C2 C3 97.24(12)
C2 C3 S1 88.52(10)
C12 C3 S1 113.91(12)
C12 C3 C2 118.15(14)
O3 C4 C1 119.77(16)
O3 C4 C5 122.17(16)
C5 C4 C1 118.05(14)
C6 C5 C4 122.24(15)
C10 C5 C4 118.50(15)
C10 C5 C6 119.26(15)
C7 C6 C5 120.13(16)
C6 C7 C8 119.69(16)
C7 C8 C11 118.83(16)
C9 C8 C7 120.73(16)
C9 C8 C11 120.43(16)
C10 C9 C8 119.28(16)
C9 C10 C5 120.89(16)
F1 C11 C8 112.70(16)
F2 C11 F1 106.2(2)
F2 C11 F3 107.21(19)
F2 C11 C8 112.11(17)
F3 C11 F1 105.51(18)
F3 C11 C8 112.64(16)
O4 C12 C3 120.09(15)
O4 C12 C13 121.58(15)
C13 C12 C3 118.25(14)
C14 C13 C12 122.81(14)
C14 C13 C18 119.38(15)
C18 C13 C12 117.74(15)
C15 C14 C13 119.88(15)
C16 C15 C14 119.85(15)
C15 C16 C17 120.76(15)
C15 C16 C19 120.72(15)
C17 C16 C19 118.52(15)
C18 C17 C16 119.19(15)
C17 C18 C13 120.89(16)
F4 C19 F5 105.83(16)
F4 C19 C16 113.01(14)
F5 C19 C16 112.10(16)
F6 C19 F4 107.40(17)
F6 C19 F5 105.35(16)
F6 C19 C16 112.61(16)

loop_
_geom_bond_atom_site_label_1
_geom_bond_atom_site_label_2
_geom_bond_distance
S1 O1 1.4380(13)
S1 O2 1.4291(12)
S1 C1 1.8089(16)
S1 C3 1.8149(16)
F1 C11 1.326(2)
F2 C11 1.311(3)
F3 C11 1.322(2)
F4 C19 1.332(2)
F5 C19 1.336(2)
F6 C19 1.326(2)
O3 C4 1.211(2)
O4 C12 1.213(2)
C1 C2 1.547(2)
C1 C4 1.517(2)
C2 C3 1.548(2)
C3 C12 1.514(2)
C4 C5 1.489(2)
C5 C6 1.393(2)
C5 C10 1.393(2)
C6 C7 1.386(2)
C7 C8 1.387(2)
C8 C9 1.387(2)
C8 C11 1.498(2)
C9 C10 1.379(2)
C12 C13 1.493(2)
C13 C14 1.394(2)
C13 C18 1.396(2)
C14 C15 1.389(2)
C15 C16 1.387(2)
C16 C17 1.389(2)
C16 C19 1.498(2)
C17 C18 1.380(3)
